data_4503718
loop_
_publ_author_name
'Pramanik, Avijit'
'Das, Gopal'

_publ_section_title
;
 Molecular to Supramolecular Structure: Influence of Coordination
 Environment in Azo-dye Complexes
;
_journal_issue 8
_journal_name_full 'Crystal Growth &amp; Design'
_journal_page_first 3107
_journal_paper_doi 10.1021/cg800315e
_journal_volume 8
_journal_year 2008
_chemical_formula_sum 'C18 H18 Cd Cl2 N8 O'
_chemical_formula_weight 545.71
_chemical_name_systematic
; 
 ? 
;
_space_group_IT_number 14
_symmetry_cell_setting monoclinic
_symmetry_space_group_name_Hall '-P 2ybc'
_symmetry_space_group_name_H-M 'P 1 21/c 1'
_atom_sites_solution_hydrogens geom
_atom_sites_solution_primary direct
_atom_sites_solution_secondary difmap
_audit_creation_method SHELXL-97
_cell_angle_alpha 90.00
_cell_angle_beta 94.4510(10)
_cell_angle_gamma 90.00
_cell_formula_units_Z 4
_cell_length_a 8.3278(2)
_cell_length_b 19.3123(3)
_cell_length_c 14.0265(3)
_cell_measurement_reflns_used 4293
_cell_measurement_temperature 273(2)
_cell_measurement_theta_max 26.35
_cell_measurement_theta_min 2.56
_cell_volume 2249.06(8)
_computing_cell_refinement 'Bruker SMART'
_computing_data_collection 'Bruker SMART'
_computing_data_reduction 'Bruker SAINT'
_computing_molecular_graphics 'Bruker SHELXTL'
_computing_publication_material 'Bruker SHELXTL'
_computing_structure_refinement 'SHELXL-97 (Sheldrick, 1997)'
_computing_structure_solution 'SHELXS-97 (Sheldrick, 1990)'
_diffrn_ambient_temperature 298(2)
_diffrn_measured_fraction_theta_full 0.810
_diffrn_measured_fraction_theta_max 0.988
_diffrn_measurement_device_type 'CCD area detector'
_diffrn_measurement_method 'phi and omega scans'
_diffrn_radiation_monochromator graphite
_diffrn_radiation_source 'fine-focus sealed tube'
_diffrn_radiation_type MoK\a
_diffrn_radiation_wavelength 0.71073
_diffrn_reflns_av_R_equivalents 0.0205
_diffrn_reflns_av_sigmaI/netI 0.0286
_diffrn_reflns_limit_h_max 10
_diffrn_reflns_limit_h_min -7
_diffrn_reflns_limit_k_max 24
_diffrn_reflns_limit_k_min -21
_diffrn_reflns_limit_l_max 16
_diffrn_reflns_limit_l_min -18
_diffrn_reflns_number 11306
_diffrn_reflns_theta_full 27.55
_diffrn_reflns_theta_max 27.55
_diffrn_reflns_theta_min 1.80
_exptl_absorpt_coefficient_mu 1.229
_exptl_absorpt_correction_T_max 0.825
_exptl_absorpt_correction_T_min 0.749
_exptl_absorpt_correction_type multi-scan
_exptl_absorpt_process_details 'SADABS (Sheldrick, 1997)'
_exptl_crystal_colour red
_exptl_crystal_density_diffrn 1.604
_exptl_crystal_density_meas 1.673
_exptl_crystal_density_method 'not measured'
_exptl_crystal_description reactangular
_exptl_crystal_F_000 1260
_exptl_crystal_size_max 0.25
_exptl_crystal_size_mid 0.20
_exptl_crystal_size_min 0.16
_refine_diff_density_max 0.330
_refine_diff_density_min -0.248
_refine_diff_density_rms 0.055
_refine_ls_extinction_method none
_refine_ls_goodness_of_fit_ref 1.011
_refine_ls_hydrogen_treatment mixed
_refine_ls_matrix_type full
_refine_ls_number_parameters 279
_refine_ls_number_reflns 4200
_refine_ls_number_restraints 0
_refine_ls_restrained_S_all 1.011
_refine_ls_R_factor_all 0.0410
_refine_ls_R_factor_gt 0.0283
_refine_ls_shift/su_max 0.002
_refine_ls_shift/su_mean 0.426
_refine_ls_structure_factor_coef Fsqd
_refine_ls_weighting_details 'calc w=1/[\s^2^(Fo^2^)+(0.0364P)^2^+0.0371P] where P=(Fo^2^+2Fc^2^)/3'
_refine_ls_weighting_scheme calc
_refine_ls_wR_factor_gt 0.0636
_refine_ls_wR_factor_ref 0.0689
_reflns_number_gt 5018
_reflns_number_total 5185
_reflns_threshold_expression >2sigma(I)
_cod_data_source_file cg800315e-file004.cif
_cod_data_source_block complex5
_cod_depositor_comments
;
The following automatic conversions were performed:

'_symmetry_cell_setting' value 'Monoclinic' changed to 'monoclinic'
according to /home/saulius/struct/CIF-dictionaries/cif_core.dic
dictionary named 'cif_core.dic' version 2.4.1 from
2010-06-29.

'_exptl_absorpt_correction_type' value 'Multi-Scan'
changed to 'multi-scan' according to
/home/saulius/struct/CIF-dictionaries/cif_core.dic dictionary named
'cif_core.dic' version 2.4.1 from 2010-06-29.

Automatic conversion script
Id: cif_fix_values 1715 2011-07-08 13:25:40Z adriana 
;
_cod_original_sg_symbol_H-M 'P2(1)/c  '
_cod_database_code 4503718

loop_
_symmetry_equiv_pos_as_xyz
'x, y, z'
'-x, y+1/2, -z+1/2'
'-x, -y, -z'
'x, -y-1/2, z-1/2'

loop_
_atom_site_label
_atom_site_type_symbol
_atom_site_fract_x
_atom_site_fract_y
_atom_site_fract_z
_atom_site_U_iso_or_equiv
_atom_site_adp_type
_atom_site_occupancy
_atom_site_symmetry_multiplicity
_atom_site_calc_flag
_atom_site_refinement_flags
Cd1 Cd 0.09014(2) 0.597129(10) 0.754693(15) 0.04432(9) Uani 1 1 d .
Cl1 Cl -0.02772(9) 0.61665(4) 0.91452(5) 0.05282(19) Uani 1 1 d .
Cl2 Cl -0.03039(12) 0.68827(4) 0.65347(7) 0.0800(3) Uani 1 1 d .
C13 C 0.2499(3) 0.53610(15) 0.5158(2) 0.0466(7) Uani 1 1 d .
C4 C 0.5109(3) 0.42050(14) 0.9078(2) 0.0427(7) Uani 1 1 d .
C18 C 0.2918(4) 0.60391(16) 0.5038(2) 0.0652(9) Uani 1 1 d .
H18 H 0.2678 0.6368 0.5490 0.078 Uiso 1 1 calc R
C6 C 0.6157(4) 0.31297(16) 0.9685(2) 0.0619(9) Uani 1 1 d .
H6 H 0.7002 0.2872 0.9976 0.074 Uiso 1 1 calc R
C15 C 0.3602(4) 0.5079(2) 0.3697(3) 0.0785(11) Uani 1 1 d .
H15 H 0.3825 0.4752 0.3240 0.094 Uiso 1 1 calc R
C9 C 0.3663(4) 0.38891(15) 0.8831(2) 0.0617(9) Uani 1 1 d .
H9 H 0.2809 0.4146 0.8548 0.074 Uiso 1 1 calc R
C8 C 0.3469(5) 0.31942(17) 0.9002(3) 0.0733(10) Uani 1 1 d .
H8 H 0.2488 0.2981 0.8831 0.088 Uiso 1 1 calc R
C7 C 0.4724(5) 0.28165(17) 0.9423(3) 0.0697(10) Uani 1 1 d .
H7 H 0.4597 0.2345 0.9531 0.084 Uiso 1 1 calc R
C14 C 0.2826(4) 0.48738(17) 0.4482(2) 0.0624(9) Uani 1 1 d .
H14 H 0.2528 0.4414 0.4554 0.075 Uiso 1 1 calc R
C17 C 0.3700(5) 0.6238(2) 0.4242(3) 0.0807(11) Uani 1 1 d .
H17 H 0.3986 0.6699 0.4160 0.097 Uiso 1 1 calc R
C16 C 0.4049(5) 0.5746(2) 0.3575(3) 0.0791(11) Uani 1 1 d .
H16 H 0.4588 0.5872 0.3044 0.095 Uiso 1 1 calc R
C10 C 0.0598(3) 0.44326(14) 0.6895(2) 0.0434(7) Uani 1 1 d .
C11 C -0.0440(4) 0.44631(15) 0.8240(2) 0.0552(8) Uani 1 1 d .
H11 H -0.0808 0.4624 0.8809 0.066 Uiso 1 1 calc R
C12 C -0.0500(4) 0.38001(16) 0.7942(2) 0.0595(8) Uani 1 1 d .
H12 H -0.0913 0.3426 0.8260 0.071 Uiso 1 1 calc R
N8 N 0.1725(3) 0.52044(12) 0.59989(16) 0.0441(6) Uani 1 1 d .
N5 N 0.0240(3) 0.48618(11) 0.75820(16) 0.0447(6) Uani 1 1 d .
N7 N 0.1332(3) 0.45753(12) 0.60641(17) 0.0495(6) Uani 1 1 d .
N6 N 0.0157(3) 0.37830(12) 0.70909(19) 0.0560(7) Uani 1 1 d .
H6N H 0.0270 0.3423 0.6741 0.067 Uiso 1 1 calc R
N4 N 0.5439(3) 0.49117(11) 0.88925(17) 0.0438(5) Uani 1 1 d .
N3 N 0.4266(3) 0.52292(11) 0.84807(16) 0.0428(5) Uani 1 1 d .
C1 C 0.4599(3) 0.59175(13) 0.82631(19) 0.0408(6) Uani 1 1 d .
N2 N 0.5987(3) 0.62647(12) 0.83971(17) 0.0506(6) Uani 1 1 d .
H2N H 0.6880 0.6106 0.8659 0.061 Uiso 1 1 calc R
N1 N 0.3463(3) 0.63106(11) 0.78344(16) 0.0443(6) Uani 1 1 d .
C3 C 0.5730(4) 0.69075(16) 0.8047(3) 0.0635(9) Uani 1 1 d .
H3 H 0.6481 0.7264 0.8045 0.076 Uiso 1 1 calc R
C2 C 0.4166(4) 0.69349(16) 0.7698(2) 0.0577(8) Uani 1 1 d .
H2 H 0.3656 0.7319 0.7412 0.069 Uiso 1 1 calc R
C5 C 0.6359(4) 0.38233(15) 0.9522(2) 0.0507(7) Uani 1 1 d .
H5 H 0.7334 0.4037 0.9709 0.061 Uiso 1 1 calc R
O1 O 0.0727(6) 0.27897(16) 0.5765(2) 0.1141(13) Uani 1 1 d .
H1O H -0.033(2) 0.2794(13) 0.5642(18) 0.008(7) Uiso 1 1 d .
H2O H 0.060(6) 0.232(2) 0.581(3) 0.155(19) Uiso 1 1 d .

loop_
_atom_site_aniso_label
_atom_site_aniso_U_11
_atom_site_aniso_U_22
_atom_site_aniso_U_33
_atom_site_aniso_U_23
_atom_site_aniso_U_13
_atom_site_aniso_U_12
Cd1 0.03799(13) 0.04190(12) 0.05280(15) 0.00372(9) 0.00171(10) 0.00221(9)
Cl1 0.0438(4) 0.0609(4) 0.0541(5) -0.0054(3) 0.0056(4) 0.0037(4)
Cl2 0.0994(7) 0.0678(5) 0.0721(6) 0.0162(4) 0.0015(5) 0.0369(5)
C13 0.0440(17) 0.0575(17) 0.0381(16) -0.0030(13) 0.0012(14) 0.0028(15)
C4 0.0421(17) 0.0463(15) 0.0402(16) -0.0035(13) 0.0070(14) -0.0019(14)
C18 0.084(3) 0.063(2) 0.050(2) -0.0040(16) 0.0135(19) -0.0016(18)
C6 0.059(2) 0.0610(19) 0.067(2) 0.0103(16) 0.0074(18) 0.0160(18)
C15 0.082(3) 0.099(3) 0.057(2) -0.021(2) 0.022(2) -0.002(2)
C9 0.053(2) 0.0530(18) 0.076(2) 0.0090(16) -0.0152(19) -0.0009(16)
C8 0.071(2) 0.057(2) 0.089(3) 0.0027(19) -0.018(2) -0.0158(19)
C7 0.086(3) 0.0491(18) 0.073(2) 0.0056(17) 0.004(2) -0.001(2)
C14 0.064(2) 0.068(2) 0.056(2) -0.0112(16) 0.0123(18) 0.0018(18)
C17 0.106(3) 0.077(2) 0.061(2) 0.0061(19) 0.018(2) -0.019(2)
C16 0.078(3) 0.112(3) 0.050(2) 0.002(2) 0.019(2) -0.013(2)
C10 0.0391(16) 0.0440(15) 0.0466(18) -0.0029(13) -0.0002(14) 0.0012(14)
C11 0.0552(19) 0.0555(17) 0.056(2) 0.0043(15) 0.0123(16) -0.0051(16)
C12 0.058(2) 0.0530(17) 0.069(2) 0.0078(16) 0.0110(18) -0.0123(16)
N8 0.0418(14) 0.0475(13) 0.0425(14) -0.0016(11) 0.0001(11) 0.0019(11)
N5 0.0417(13) 0.0451(12) 0.0476(14) -0.0004(11) 0.0048(11) -0.0010(12)
N7 0.0488(15) 0.0494(14) 0.0500(15) -0.0049(11) 0.0010(12) 0.0010(12)
N6 0.0581(17) 0.0428(13) 0.0670(18) -0.0072(12) 0.0046(15) -0.0054(13)
N4 0.0364(13) 0.0488(13) 0.0463(14) -0.0020(11) 0.0026(11) 0.0019(12)
N3 0.0373(13) 0.0487(13) 0.0427(14) -0.0007(11) 0.0048(11) 0.0018(12)
C1 0.0341(15) 0.0502(15) 0.0386(15) -0.0021(12) 0.0068(13) 0.0003(14)
N2 0.0342(13) 0.0563(14) 0.0606(16) 0.0007(12) -0.0006(12) -0.0029(12)
N1 0.0374(13) 0.0491(13) 0.0465(14) 0.0029(11) 0.0035(11) -0.0001(12)
C3 0.054(2) 0.0573(19) 0.079(2) 0.0065(18) 0.0039(19) -0.0148(17)
C2 0.054(2) 0.0515(17) 0.067(2) 0.0137(15) 0.0019(18) -0.0031(16)
C5 0.0414(17) 0.0630(17) 0.0479(18) 0.0032(14) 0.0045(15) 0.0026(16)
O1 0.189(4) 0.0569(16) 0.096(2) -0.0071(15) 0.013(3) 0.016(2)

loop_
_atom_type_symbol
_atom_type_description
_atom_type_scat_dispersion_real
_atom_type_scat_dispersion_imag
_atom_type_scat_source
C C 0.0033 0.0016 'International Tables Vol C Tables 4.2.6.8 and 6.1.1.4'
H H 0.0000 0.0000 'International Tables Vol C Tables 4.2.6.8 and 6.1.1.4'
N N 0.0061 0.0033 'International Tables Vol C Tables 4.2.6.8 and 6.1.1.4'
Cl Cl 0.1484 0.1585 'International Tables Vol C Tables 4.2.6.8 and 6.1.1.4'
Cd Cd -0.8075 1.2024 'International Tables Vol C Tables 4.2.6.8 and 6.1.1.4'
O O 0.0106 0.0060 'International Tables Vol C Tables 4.2.6.8 and 6.1.1.4'

loop_
_geom_angle_atom_site_label_1
_geom_angle_atom_site_label_2
_geom_angle_atom_site_label_3
_geom_angle
N5 Cd1 N1 120.98(8)
N5 Cd1 Cl2 128.46(6)
N1 Cd1 Cl2 103.77(6)
N5 Cd1 Cl1 90.58(6)
N1 Cd1 Cl1 103.03(6)
Cl2 Cd1 Cl1 103.74(3)
C18 C13 C14 120.2(3)
C18 C13 N8 116.3(3)
C14 C13 N8 123.6(3)
C9 C4 C5 119.5(3)
C9 C4 N4 124.1(3)
C5 C4 N4 116.4(3)
C13 C18 C17 120.2(3)
C7 C6 C5 120.3(3)
C16 C15 C14 121.8(3)
C4 C9 C8 120.2(3)
C7 C8 C9 119.9(3)
C6 C7 C8 120.2(3)
C13 C14 C15 118.9(3)
C16 C17 C18 119.4(4)
C15 C16 C17 119.5(3)
N5 C10 N6 110.9(2)
N5 C10 N7 128.9(2)
N6 C10 N7 120.3(2)
C12 C11 N5 109.5(3)
C11 C12 N6 106.9(3)
N7 N8 C13 113.7(2)
C10 N5 C11 105.6(2)
C10 N5 Cd1 121.32(19)
C11 N5 Cd1 132.9(2)
N8 N7 C10 112.7(2)
C10 N6 C12 107.1(2)
N3 N4 C4 113.5(2)
N4 N3 C1 113.9(2)
N1 C1 N2 110.9(2)
N1 C1 N3 120.0(2)
N2 C1 N3 129.1(3)
C1 N2 C3 107.5(3)
C1 N1 C2 105.8(2)
C1 N1 Cd1 123.54(18)
C2 N1 Cd1 130.4(2)
N2 C3 C2 106.8(3)
C3 C2 N1 109.0(3)
C6 C5 C4 119.9(3)

loop_
_geom_bond_atom_site_label_1
_geom_bond_atom_site_label_2
_geom_bond_distance
Cd1 N5 2.214(2)
Cd1 N1 2.238(2)
Cd1 Cl2 2.4291(8)
Cd1 Cl1 2.5441(7)
C13 C18 1.369(4)
C13 C14 1.378(4)
C13 N8 1.420(3)
C4 C9 1.370(4)
C4 C5 1.383(4)
C4 N4 1.420(3)
C18 C17 1.389(5)
C6 C7 1.363(5)
C6 C5 1.372(4)
C15 C16 1.355(5)
C15 C14 1.377(4)
C9 C8 1.375(4)
C8 C7 1.370(5)
C17 C16 1.381(5)
C10 N5 1.322(3)
C10 N6 1.342(3)
C10 N7 1.385(3)
C11 C12 1.347(4)
C11 N5 1.359(4)
C12 N6 1.351(4)
N8 N7 1.263(3)
N4 N3 1.255(3)
N3 C1 1.396(3)
C1 N1 1.321(3)
C1 N2 1.337(3)
N2 C3 1.346(4)
N1 C2 1.360(3)
C3 C2 1.357(4)
